data_8102751
loop_
_publ_author_name
'Dan Chen'
'Ai-Guo Zhong'
'Guo-Liang Dai'
'Jun-Yong Wu'
'Shao-Ping Pu'

_publ_section_title
;
 Crystal structure of monoaqua(tetraammine)oxalatodiplatinum(II)
 dinitrate, [Pt2(H2O)(C2O4)(NH3)4][NO3]2
;
_journal_issue 3
_journal_name_full 'Zeitschrift f\"ur Kristallographie - New Crystal Structures'
_journal_page_first 425
_journal_volume 225
_journal_year 2010
_chemical_formula_moiety 'C2 H14 N4 O5 Pt2, 2(N O3)'
_chemical_formula_sum 'C2 H14 N6 O10 Pt2'
_chemical_formula_weight 688.35
_chemical_name_systematic
;
 monohydrate-bis[(diammine)-oxalatplatinum(II)]dinitrate
;
_space_group_IT_number 62
_symmetry_cell_setting orthorhombic
_symmetry_space_group_name_Hall '-P 2ac 2n'
_symmetry_space_group_name_H-M 'P n m a'
_atom_sites_solution_hydrogens geom
_atom_sites_solution_primary direct
_atom_sites_solution_secondary difmap
_audit_creation_method SHELXL-97
_cell_angle_alpha 90.00
_cell_angle_beta 90.00
_cell_angle_gamma 90.00
_cell_formula_units_Z 4
_cell_length_a 12.701(3)
_cell_length_b 10.705(2)
_cell_length_c 9.942(2)
_cell_measurement_reflns_used 3088
_cell_measurement_temperature 296(2)
_cell_measurement_theta_max 27.59
_cell_measurement_theta_min 2.60
_cell_volume 1351.8(5)
_computing_cell_refinement 'Bruker SMART'
_computing_data_collection 'Bruker SMART'
_computing_data_reduction 'Bruker SAINT'
_computing_molecular_graphics 'Bruker SHELXTL'
_computing_publication_material 'Bruker SHELXTL'
_computing_structure_refinement 'SHELXL-97 (Sheldrick, 1997)'
_computing_structure_solution 'SHELXS-97 (Sheldrick, 1990)'
_diffrn_ambient_temperature 296(2)
_diffrn_measured_fraction_theta_full 1.000
_diffrn_measured_fraction_theta_max 1.000
_diffrn_measurement_device_type 'CCD area detector'
_diffrn_measurement_method 'phi and omega scans'
_diffrn_radiation_monochromator graphite
_diffrn_radiation_source 'fine-focus sealed tube'
_diffrn_radiation_type MoK\a
_diffrn_radiation_wavelength 0.71073
_diffrn_reflns_av_R_equivalents 0.0430
_diffrn_reflns_av_sigmaI/netI 0.0325
_diffrn_reflns_limit_h_max 15
_diffrn_reflns_limit_h_min -14
_diffrn_reflns_limit_k_max 7
_diffrn_reflns_limit_k_min -13
_diffrn_reflns_limit_l_max 12
_diffrn_reflns_limit_l_min -12
_diffrn_reflns_number 6918
_diffrn_reflns_theta_full 26.00
_diffrn_reflns_theta_max 26.00
_diffrn_reflns_theta_min 2.60
_exptl_absorpt_coefficient_mu 20.735
_exptl_absorpt_correction_T_max 0.1180
_exptl_absorpt_correction_T_min 0.1036
_exptl_absorpt_correction_type multi-scan
_exptl_absorpt_process_details SADABS
_exptl_crystal_colour yellow
_exptl_crystal_density_diffrn 3.304
_exptl_crystal_density_method 'not measured'
_exptl_crystal_description block
_exptl_crystal_F_000 1216
_exptl_crystal_size_max 0.20
_exptl_crystal_size_mid 0.20
_exptl_crystal_size_min 0.18
_refine_diff_density_max 1.003
_refine_diff_density_min -1.890
_refine_diff_density_rms 0.205
_refine_ls_extinction_coef 0.00316(14)
_refine_ls_extinction_expression Fc^*^=kFc[1+0.001xFc^2^\l^3^/sin(2\q)]^-1/4^
_refine_ls_extinction_method SHELXL
_refine_ls_goodness_of_fit_ref 1.029
_refine_ls_hydrogen_treatment constr
_refine_ls_matrix_type full
_refine_ls_number_parameters 107
_refine_ls_number_reflns 1399
_refine_ls_number_restraints 0
_refine_ls_restrained_S_all 1.029
_refine_ls_R_factor_all 0.0282
_refine_ls_R_factor_gt 0.0229
_refine_ls_shift/su_max 0.001
_refine_ls_shift/su_mean 0.000
_refine_ls_structure_factor_coef Fsqd
_refine_ls_weighting_details 'calc w=1/[\s^2^(Fo^2^)+(0.0268P)^2^+3.5534P] where P=(Fo^2^+2Fc^2^)/3'
_refine_ls_weighting_scheme calc
_refine_ls_wR_factor_gt 0.0544
_refine_ls_wR_factor_ref 0.0572
_reflns_number_gt 1220
_reflns_number_total 1399
_reflns_threshold_expression >2sigma(I)
_cod_data_source_file 1267-3040.cff
_cod_data_source_block '[Pt~2~(H~2~O~)(C~2~O~4~)(NH~3~)~4~]~2~(NO~3~)'
_cod_database_code 8102751

loop_
_symmetry_equiv_pos_as_xyz
'x, y, z'
'-x+1/2, -y, z+1/2'
'-x, y+1/2, -z'
'x+1/2, -y+1/2, -z+1/2'
'-x, -y, -z'
'x-1/2, y, -z-1/2'
'x, -y-1/2, z'
'-x-1/2, y-1/2, z-1/2'

loop_
_atom_site_label
_atom_site_type_symbol
_atom_site_fract_x
_atom_site_fract_y
_atom_site_fract_z
_atom_site_U_iso_or_equiv
_atom_site_adp_type
_atom_site_occupancy
_atom_site_symmetry_multiplicity
_atom_site_calc_flag
_atom_site_refinement_flags
_atom_site_disorder_assembly
_atom_site_disorder_group
C1 C 1.1689(6) 0.2500 0.3953(7) 0.0150(16) Uani 1 2 d S . .
C2 C 1.2879(7) 0.2500 0.4095(10) 0.028(2) Uani 1 2 d S . .
N1 N 0.8172(4) 0.0448(5) 0.3891(5) 0.0278(13) Uani 1 1 d . . .
H1A H 0.7752 0.1103 0.4015 0.042 Uiso 1 1 calc R . .
H1B H 0.8086 -0.0092 0.4563 0.042 Uiso 1 1 calc R . .
H1C H 0.8011 0.0079 0.3116 0.042 Uiso 1 1 calc R . .
N2 N 1.0056(4) -0.0386(5) 0.2563(5) 0.0252(12) Uani 1 1 d . . .
H2A H 1.0738 -0.0346 0.2363 0.038 Uiso 1 1 calc R . .
H2B H 0.9679 -0.0313 0.1813 0.038 Uiso 1 1 calc R . .
H2C H 0.9917 -0.1116 0.2952 0.038 Uiso 1 1 calc R . .
N3 N 0.5796(6) 0.2500 0.4545(8) 0.0284(18) Uani 1 2 d S . .
N4 N 0.7687(6) 0.7500 0.2258(7) 0.0250(17) Uani 1 2 d S . .
O1W O 0.9416(4) 0.2500 0.5083(5) 0.0181(12) Uani 1 2 d S . .
H2W H 0.9025 0.2500 0.4427 0.027 Uiso 1 2 d SR . .
H1W H 0.9012 0.2500 0.5725 0.027 Uiso 1 2 d SR . .
O2 O 1.1243(3) 0.1433(4) 0.3878(4) 0.0202(9) Uani 1 1 d . . .
O3 O 1.3231(6) 0.1382(10) 0.4513(12) 0.044(3) Uani 1 1 d P . .
O4 O 0.5362(4) 0.1482(6) 0.4765(6) 0.0640(19) Uani 1 1 d . . .
O5 O 0.6707(6) 0.2500 0.4060(7) 0.0411(18) Uani 1 2 d S . .
O6 O 0.7292(4) 0.8507(6) 0.1878(6) 0.0500(14) Uani 1 1 d . . .
O7 O 0.8471(5) 0.7500 0.2969(7) 0.0342(16) Uani 1 2 d S . .
Pt1 Pt 0.968027(16) 0.102177(19) 0.384325(19) 0.01434(12) Uani 1 1 d . . .

loop_
_atom_site_aniso_label
_atom_site_aniso_U_11
_atom_site_aniso_U_22
_atom_site_aniso_U_33
_atom_site_aniso_U_23
_atom_site_aniso_U_13
_atom_site_aniso_U_12
C1 0.017(4) 0.017(4) 0.011(4) 0.000 0.002(3) 0.000
C2 0.020(4) 0.025(5) 0.041(6) 0.000 -0.001(4) 0.000
N1 0.025(3) 0.022(3) 0.036(3) -0.001(2) 0.004(2) 0.000(2)
N2 0.036(3) 0.015(3) 0.025(3) -0.006(2) -0.002(2) 0.001(2)
N3 0.026(4) 0.035(5) 0.025(4) 0.000 -0.005(3) 0.000
N4 0.027(4) 0.028(4) 0.020(4) 0.000 -0.005(3) 0.000
O1W 0.026(3) 0.016(3) 0.012(3) 0.000 0.002(2) 0.000
O2 0.021(2) 0.015(2) 0.024(2) -0.0013(17) 0.0013(16) 0.0002(18)
O3 0.015(4) 0.041(6) 0.077(8) 0.026(6) 0.002(5) 0.002(4)
O4 0.071(4) 0.073(4) 0.049(4) 0.024(3) -0.004(3) -0.047(4)
O5 0.034(4) 0.044(5) 0.045(4) 0.000 0.014(3) 0.000
O6 0.051(3) 0.045(3) 0.054(4) 0.008(3) -0.015(3) 0.019(3)
O7 0.026(3) 0.033(4) 0.044(4) 0.000 -0.022(3) 0.000
Pt1 0.01953(16) 0.01031(16) 0.01318(16) 0.00186(8) -0.00048(8) -0.00082(8)

loop_
_atom_type_symbol
_atom_type_description
_atom_type_scat_dispersion_real
_atom_type_scat_dispersion_imag
_atom_type_scat_source
C C 0.0033 0.0016 'International Tables Vol C Tables 4.2.6.8 and 6.1.1.4'
H H 0.0000 0.0000 'International Tables Vol C Tables 4.2.6.8 and 6.1.1.4'
N N 0.0061 0.0033 'International Tables Vol C Tables 4.2.6.8 and 6.1.1.4'
O O 0.0106 0.0060 'International Tables Vol C Tables 4.2.6.8 and 6.1.1.4'
Pt Pt -1.7033 8.3905 'International Tables Vol C Tables 4.2.6.8 and 6.1.1.4'

loop_
_geom_angle_atom_site_label_1
_geom_angle_atom_site_label_2
_geom_angle_atom_site_label_3
_geom_angle
_geom_angle_site_symmetry_1
_geom_angle_site_symmetry_3
_geom_angle_publ_flag
O2 C1 O2 126.9(7) 7_565 . ?
O2 C1 C2 116.6(4) 7_565 . ?
O2 C1 C2 116.6(4) . . ?
O3 C2 O3 126.0(12) 7_565 . ?
O3 C2 C1 111.1(5) 7_565 . ?
O3 C2 C1 111.1(5) . . ?
Pt1 N1 H1A 109.5 . . ?
Pt1 N1 H1B 109.5 . . ?
H1A N1 H1B 109.5 . . ?
Pt1 N1 H1C 109.5 . . ?
H1A N1 H1C 109.5 . . ?
H1B N1 H1C 109.5 . . ?
Pt1 N2 H2A 109.5 . . ?
Pt1 N2 H2B 109.5 . . ?
H2A N2 H2B 109.5 . . ?
Pt1 N2 H2C 109.5 . . ?
H2A N2 H2C 109.5 . . ?
H2B N2 H2C 109.5 . . ?
O4 N3 O4 122.9(9) 7_565 . ?
O4 N3 O5 118.6(4) 7_565 . ?
O4 N3 O5 118.6(4) . . ?
O7 N4 O6 120.2(4) . 7_575 ?
O7 N4 O6 120.2(4) . . ?
O6 N4 O6 119.5(7) 7_575 . ?
Pt1 O1W Pt1 102.2(2) . 7_565 ?
Pt1 O1W H2W 67.5 . . ?
Pt1 O1W H2W 67.5 7_565 . ?
Pt1 O1W H1W 125.2 . . ?
Pt1 O1W H1W 125.2 7_565 . ?
H2W O1W H1W 104.0 . . ?
C1 O2 Pt1 128.9(4) . . ?
N1 Pt1 N2 90.7(2) . . ?
N1 Pt1 O1W 93.8(2) . . ?
N2 Pt1 O1W 175.3(2) . . ?
N1 Pt1 O2 174.2(2) . . ?
N2 Pt1 O2 86.67(19) . . ?
O1W Pt1 O2 88.99(19) . . ?
N1 Pt1 Pt1 107.77(17) . 7_565 ?
N2 Pt1 Pt1 137.95(15) . 7_565 ?
O1W Pt1 Pt1 38.92(12) . 7_565 ?
O2 Pt1 Pt1 77.49(13) . 7_565 ?
N1 Pt1 H2W 80.1 . . ?
N2 Pt1 H2W 157.4 . . ?
O1W Pt1 H2W 23.7 . . ?
O2 Pt1 H2W 104.1 . . ?
Pt1 Pt1 H2W 32.7 7_565 . ?

loop_
_geom_bond_atom_site_label_1
_geom_bond_atom_site_label_2
_geom_bond_distance
_geom_bond_site_symmetry_2
_geom_bond_publ_flag
C1 O2 1.277(5) 7_565 ?
C1 O2 1.277(6) . ?
C1 C2 1.519(11) . ?
C2 O3 1.344(10) 7_565 ?
C2 O3 1.344(10) . ?
N1 Pt1 2.012(5) . ?
N1 H1A 0.8900 . ?
N1 H1B 0.8900 . ?
N1 H1C 0.8900 . ?
N2 Pt1 2.029(5) . ?
N2 H2A 0.8900 . ?
N2 H2B 0.8900 . ?
N2 H2C 0.8900 . ?
N3 O4 1.240(7) 7_565 ?
N3 O4 1.240(7) . ?
N3 O5 1.254(10) . ?
N4 O7 1.221(9) . ?
N4 O6 1.248(6) 7_575 ?
N4 O6 1.248(6) . ?
O1W Pt1 2.034(3) . ?
O1W Pt1 2.034(3) 7_565 ?
O1W H2W 0.8192 . ?
O1W H1W 0.8189 . ?
O2 Pt1 2.033(4) . ?
Pt1 Pt1 3.1649(8) 7_565 ?
Pt1 H2W 1.8796 . ?

loop_
_geom_torsion_atom_site_label_1
_geom_torsion_atom_site_label_2
_geom_torsion_atom_site_label_3
_geom_torsion_atom_site_label_4
_geom_torsion
_geom_torsion_site_symmetry_1
_geom_torsion_site_symmetry_2
_geom_torsion_site_symmetry_3
_geom_torsion_site_symmetry_4
_geom_torsion_publ_flag
O2 C1 C2 O3 18.3(12) 7_565 . . 7_565 ?
O2 C1 C2 O3 -163.8(8) . . . 7_565 ?
O2 C1 C2 O3 163.8(8) 7_565 . . . ?
O2 C1 C2 O3 -18.3(12) . . . . ?
O2 C1 O2 Pt1 -8.1(11) 7_565 . . . ?
C2 C1 O2 Pt1 174.3(5) . . . . ?
Pt1 O1W Pt1 N1 -113.9(2) 7_565 . . . ?
Pt1 O1W Pt1 N2 50(3) 7_565 . . . ?
Pt1 O1W Pt1 O2 71.2(2) 7_565 . . . ?
C1 O2 Pt1 N1 -152.6(18) . . . . ?
C1 O2 Pt1 N2 144.5(6) . . . . ?
C1 O2 Pt1 O1W -33.8(5) . . . . ?
C1 O2 Pt1 Pt1 3.7(5) . . . 7_565 ?
